data_7716524
loop_
_publ_author_name
'Kirk, Ryan M.'
'Hill, Anthony F.'

_publ_section_title
;
 Electrophilic As-functionalisation of &#x3c3;-arsolido complexes.
;
_journal_issue 28
_journal_name_full 'Dalton transactions (Cambridge, England : 2003)'
_journal_page_first 11959
_journal_page_last 11969
_journal_paper_doi 10.1039/d4dt01371a
_journal_volume 53
_journal_year 2024
_chemical_formula_moiety 'C18 H24 As Mo O3 Si, C F3 O3 S'
_chemical_formula_sum 'C19 H24 As F3 Mo O6 S Si'
_chemical_formula_weight 636.39
_chemical_properties_physical Moisture-sensitive
_space_group_crystal_system monoclinic
_space_group_IT_number 14
_space_group_name_Hall '-P 2yn'
_space_group_name_H-M_alt 'P 1 21/n 1'
_atom_sites_solution_hydrogens geom
_atom_sites_solution_primary dual
_audit_creation_date 2022-01-30
_audit_creation_method
;
Olex2 1.3
(compiled 2020.11.12 svn.r5f609507 for OlexSys, GUI svn.r6408)
;
_audit_update_record
;
2022-01-30 deposited with the CCDC.	2024-06-27 downloaded from the CCDC.
;
_cell_angle_alpha 90
_cell_angle_beta 119.920(3)
_cell_angle_gamma 90
_cell_formula_units_Z 4
_cell_length_a 16.9991(3)
_cell_length_b 23.3532(3)
_cell_length_c 7.29480(10)
_cell_measurement_reflns_used 5795
_cell_measurement_temperature 150.01(10)
_cell_measurement_theta_max 73.4980
_cell_measurement_theta_min 5.9730
_cell_volume 2509.95(10)
_computing_cell_refinement 'CrysAlisPro 1.171.40.82a (Rigaku OD, 2020)'
_computing_data_collection 'CrysAlisPro 1.171.40.82a (Rigaku OD, 2020)'
_computing_data_reduction 'CrysAlisPro 1.171.40.82a (Rigaku OD, 2020)'
_computing_molecular_graphics 'Olex2 1.3 (Dolomanov et al., 2009)'
_computing_publication_material 'Olex2 1.3 (Dolomanov et al., 2009)'
_computing_structure_refinement 'SHELXL 2018/3 (Sheldrick, 2015)'
_computing_structure_solution 'ShelXT (Sheldrick, 2015)'
_diffrn_ambient_environment N~2~
_diffrn_ambient_temperature 150.01(10)
_diffrn_detector 'CCD plate'
_diffrn_detector_area_resol_mean 8.1297
_diffrn_detector_type EosS2
_diffrn_measured_fraction_theta_full 0.996
_diffrn_measured_fraction_theta_max 0.981
_diffrn_measurement_details
;
List of Runs (angles in degrees, time in seconds):

  # Type    Start    End  Width  t~exp~   \w     \q     \k     \f   Frames
#--------------------------------------------------------------------------
  1  \w    -27.00  -1.00   1.00    1.00    --   36.95 -57.00  30.00   26
  2  \w     31.00  75.00   1.00    1.00    --   36.95 -99.00-120.00   44
  3  \w      1.00  54.00   1.00    1.00    --   36.95 -57.00  30.00   53
  4  \w    -30.00  54.00   1.00    1.00    --   36.95 -57.00 -60.00   84
  5  \w     20.00 105.00   1.00    1.00    --   36.95  38.00-180.00   85
  6  \w    100.00 177.00   1.00    3.30    --  111.00  50.00 120.00   77
  7  \w    114.00 177.00   1.00    3.30    --  111.00  77.00  60.00   63
  8  \w     74.00 131.00   1.00    3.30    --  111.00 -64.00-120.00   57
  9  \w     43.00 118.00   1.00    3.30    --  111.00 -38.00 -30.00   75
 10  \w     43.00 126.00   1.00    3.30    --  111.00 -50.00  60.00   83
 11  \w    119.00 177.00   1.00    3.30    --  111.00 111.00   0.00   58
 12  \w     51.00 106.00   1.00    3.30    --  111.00 -92.00  30.00   55
 13  \w    110.00 178.00   1.00    3.30    --  111.00  38.00 150.00   68
;
_diffrn_measurement_device 'four-circle diffractometer'
_diffrn_measurement_device_type 'SuperNova, Dual, Cu at home/near, EosS2'
_diffrn_measurement_method '\w scans'
_diffrn_orient_matrix_type 'CrysAlisPro convention (1999,Acta A55,543-557)'
_diffrn_orient_matrix_UB_11 -0.1018680000
_diffrn_orient_matrix_UB_12 -0.0001760000
_diffrn_orient_matrix_UB_13 -0.0708387000
_diffrn_orient_matrix_UB_21 -0.0112215000
_diffrn_orient_matrix_UB_22 0.0582545000
_diffrn_orient_matrix_UB_23 -0.1094414000
_diffrn_orient_matrix_UB_31 -0.0206302000
_diffrn_orient_matrix_UB_32 -0.0309689000
_diffrn_orient_matrix_UB_33 -0.2057850000
_diffrn_radiation_monochromator mirror
_diffrn_radiation_probe x-ray
_diffrn_radiation_type 'Cu K\a'
_diffrn_radiation_wavelength 1.54184
_diffrn_reflns_av_R_equivalents 0.0207
_diffrn_reflns_av_unetI/netI 0.0294
_diffrn_reflns_Laue_measured_fraction_full 0.996
_diffrn_reflns_Laue_measured_fraction_max 0.981
_diffrn_reflns_limit_h_max 20
_diffrn_reflns_limit_h_min -20
_diffrn_reflns_limit_k_max 22
_diffrn_reflns_limit_k_min -28
_diffrn_reflns_limit_l_max 8
_diffrn_reflns_limit_l_min -8
_diffrn_reflns_number 9888
_diffrn_reflns_point_group_measured_fraction_full 0.996
_diffrn_reflns_point_group_measured_fraction_max 0.981
_diffrn_reflns_theta_full 67.684
_diffrn_reflns_theta_max 73.656
_diffrn_reflns_theta_min 4.832
_diffrn_source 'micro-focus sealed X-ray tube'
_diffrn_source_type 'SuperNova (Cu) X-ray Source'
_exptl_absorpt_coefficient_mu 7.470
_exptl_absorpt_correction_T_max 0.54879
_exptl_absorpt_correction_T_min 0.51041
_exptl_absorpt_correction_type sphere
_exptl_absorpt_process_details
;
CrysAlisPro 1.171.40.82a (Rigaku Oxford Diffraction, 2020)
Spherical absorption correction
using equivalent radius and absorption coefficient.
Empirical absorption correction using spherical harmonics,
implemented in SCALE3 ABSPACK scaling algorithm.
;
_exptl_crystal_colour yellow
_exptl_crystal_colour_primary yellow
_exptl_crystal_density_diffrn 1.684
_exptl_crystal_description needle
_exptl_crystal_F_000 1272
_exptl_crystal_recrystallization_method 'Re-crystallisation from solvent: Et2O'
_exptl_crystal_size_max 0.223
_exptl_crystal_size_mid 0.107
_exptl_crystal_size_min 0.087
_exptl_crystal_size_rad 0.065
_refine_diff_density_max 1.504
_refine_diff_density_min -0.792
_refine_diff_density_rms 0.102
_refine_ls_extinction_method none
_refine_ls_goodness_of_fit_ref 1.027
_refine_ls_hydrogen_treatment constr
_refine_ls_matrix_type full
_refine_ls_number_parameters 295
_refine_ls_number_reflns 4964
_refine_ls_number_restraints 0
_refine_ls_restrained_S_all 1.027
_refine_ls_R_factor_all 0.0443
_refine_ls_R_factor_gt 0.0411
_refine_ls_shift/su_max 0.001
_refine_ls_shift/su_mean 0.000
_refine_ls_structure_factor_coef Fsqd
_refine_ls_weighting_details 'w=1/[\s^2^(Fo^2^)+(0.0607P)^2^+4.6537P] where P=(Fo^2^+2Fc^2^)/3'
_refine_ls_weighting_scheme calc
_refine_ls_wR_factor_gt 0.1077
_refine_ls_wR_factor_ref 0.1108
_reflns_Friedel_coverage 0.000
_reflns_number_gt 4570
_reflns_number_total 4964
_reflns_threshold_expression 'I > 2\s(I)'
_cod_data_source_file d4dt01371a2.cif
_cod_data_source_block rmk_223_c_scale
_cod_depositor_comments 'Adding full bibliography for 7716522--7716529.cif.'
_cod_original_cell_volume 2509.95(9)
_cod_database_code 7716524
_shelx_shelxl_version_number 2018/3
_chemical_oxdiff_formula C19H24As1F3Mo1O6S1
_shelx_space_group_comment
;
The symmetry employed for this shelxl refinement is uniquely defined
by the following loop, which should always be used as a source of
symmetry information in preference to the above space-group names.
They are only intended as comments.
;
_reflns_odcompleteness_completeness 96.76
_reflns_odcompleteness_iscentric 1
_reflns_odcompleteness_theta 74.33
_olex2_refinement_description
;
1. Fixed Uiso
 At 1.2 times of:
  All C(H) groups
 At 1.5 times of:
  All C(H,H,H) groups
2.a Aromatic/amide H refined with riding coordinates:
 C15(H15), C14(H14), C16(H16), C17(H17), C18(H18), C4(H4)
2.b Idealised Me refined as rotating group:
 C8(H8a,H8b,H8c), C10(H10a,H10b,H10c), C9(H9a,H9b,H9c), C12(H12a,H12b,H12c),
 C13(H13a,H13b,H13c), C11(H11a,H11b,H11c)
;
_ins_header
;
TITL RMK_223_C_scale in P2(1)/n 
REM P2(1)/n (#14 in standard setting)
CELL 1.54184  16.999093  23.353169   7.294825  90.0000 119.9198  90.0000
ZERR    4.00   0.000331   0.000316   0.000145   0.0000   0.0026   0.0000
LATT  1
SYMM -x+1/2, y+1/2,-z+1/2 
SFAC C H O F S As Mo
UNIT 76.00 96.00 24.00 12.00 4.00 4.00 4.00
TREF
HKLF 4
END
;
_olex2_submission_special_instructions 'No special instructions were received'
_oxdiff_exptl_absorpt_empirical_details
;
Empirical correction (ABSPACK) includes:
- Absorption correction using spherical harmonics
- Frame scaling
;
_oxdiff_exptl_absorpt_empirical_full_max 1.275
_oxdiff_exptl_absorpt_empirical_full_min 0.745

loop_
_space_group_symop_operation_xyz
'x, y, z'
'-x+1/2, y+1/2, -z+1/2'
'-x, -y, -z'
'x-1/2, -y-1/2, z-1/2'

loop_
_atom_site_label
_atom_site_type_symbol
_atom_site_fract_x
_atom_site_fract_y
_atom_site_fract_z
_atom_site_U_iso_or_equiv
_atom_site_adp_type
_atom_site_occupancy
_atom_site_site_symmetry_order
_atom_site_calc_flag
_atom_site_refinement_flags_posn
_atom_site_refinement_flags_adp
_atom_site_refinement_flags_occupancy
_atom_site_disorder_assembly
_atom_site_disorder_group
Mo1 Mo 0.76608(2) 0.46899(2) 0.61623(4) 0.02842(10) Uani 1 1 d . . . . .
As1 As 0.72550(3) 0.36442(2) 0.47738(6) 0.03029(12) Uani 1 1 d . . . . .
S1 S 0.95705(9) 0.62612(5) 0.4736(2) 0.0529(3) Uani 1 1 d . . . . .
Si1 Si 0.50058(8) 0.35653(6) 0.1429(2) 0.0529(3) Uani 1 1 d . . . . .
F1 F 0.8384(3) 0.70621(15) 0.2693(7) 0.0830(12) Uani 1 1 d . . . . .
F2 F 0.8302(3) 0.63380(18) 0.0814(6) 0.0899(12) Uani 1 1 d . . . . .
O3 O 0.7282(3) 0.48477(17) 0.1510(5) 0.0603(10) Uani 1 1 d . . . . .
O4 O 0.9498(4) 0.56513(16) 0.4474(8) 0.0796(14) Uani 1 1 d . . . . .
O6 O 1.0175(3) 0.6539(2) 0.4142(8) 0.0778(12) Uani 1 1 d . . . . .
F3 F 0.7819(3) 0.6279(2) 0.3049(8) 0.0944(13) Uani 1 1 d . . . . .
O5 O 0.9630(4) 0.6470(2) 0.6657(7) 0.0786(13) Uani 1 1 d . . . . .
C15 C 0.8748(3) 0.4429(2) 0.9569(6) 0.0417(9) Uani 1 1 d . . . . .
H15 H 0.861413 0.417090 1.034634 0.050 Uiso 1 1 calc R . . . .
O1 O 0.5987(3) 0.4443(3) 0.6772(7) 0.0890(17) Uani 1 1 d . . . . .
O2 O 0.6622(4) 0.58624(19) 0.4786(8) 0.0948(17) Uani 1 1 d . . . . .
C6 C 0.6177(3) 0.28951(18) 0.5198(7) 0.0397(9) Uani 1 1 d . . . . .
C7 C 0.6069(3) 0.33228(17) 0.3864(6) 0.0356(8) Uani 1 1 d . . . . .
C3 C 0.7390(3) 0.47801(18) 0.3162(7) 0.0433(9) Uani 1 1 d . . . . .
C14 C 0.9109(3) 0.4290(2) 0.8238(7) 0.0428(9) Uani 1 1 d . . . . .
H14 H 0.925464 0.392469 0.799572 0.051 Uiso 1 1 calc R . . . .
C16 C 0.8628(3) 0.5025(2) 0.9499(6) 0.0417(9) Uani 1 1 d . . . . .
H16 H 0.840275 0.523331 1.022342 0.050 Uiso 1 1 calc R . . . .
C17 C 0.8916(3) 0.52537(19) 0.8113(7) 0.0433(10) Uani 1 1 d . . . . .
H17 H 0.890855 0.563838 0.777466 0.052 Uiso 1 1 calc R . . . .
C18 C 0.9210(3) 0.4800(2) 0.7349(7) 0.0430(9) Uani 1 1 d . . . . .
H18 H 0.943260 0.483095 0.641937 0.052 Uiso 1 1 calc R . . . .
C8 C 0.7582(4) 0.3402(2) 0.2690(9) 0.0548(12) Uani 1 1 d . . . . .
H8A H 0.722166 0.360778 0.139356 0.082 Uiso 1 1 calc GR . . . .
H8B H 0.747398 0.299902 0.243559 0.082 Uiso 1 1 calc GR . . . .
H8C H 0.821334 0.348105 0.321104 0.082 Uiso 1 1 calc GR . . . .
C1 C 0.6580(3) 0.4522(2) 0.6498(7) 0.0498(11) Uani 1 1 d . . . . .
C5 C 0.7115(4) 0.27642(18) 0.6921(7) 0.0456(10) Uani 1 1 d . . . . .
C4 C 0.7770(3) 0.30848(19) 0.6975(7) 0.0469(10) Uani 1 1 d . . . . .
H4 H 0.838590 0.304373 0.793692 0.056 Uiso 1 1 calc R . . . .
C2 C 0.6992(4) 0.5436(2) 0.5290(8) 0.0575(13) Uani 1 1 d . . . . .
C19 C 0.8469(4) 0.6496(2) 0.2723(9) 0.0585(13) Uani 1 1 d . . . . .
C10 C 0.5402(4) 0.2532(2) 0.5002(9) 0.0588(13) Uani 1 1 d . . . . .
H10A H 0.483510 0.270599 0.401320 0.088 Uiso 1 1 calc GR . . . .
H10B H 0.544163 0.250186 0.635850 0.088 Uiso 1 1 calc GR . . . .
H10C H 0.543785 0.215641 0.451148 0.088 Uiso 1 1 calc GR . . . .
C9 C 0.7294(5) 0.2284(2) 0.8468(9) 0.0705(17) Uani 1 1 d . . . . .
H9A H 0.693710 0.234155 0.913902 0.106 Uiso 1 1 calc GR . . . .
H9B H 0.792587 0.227884 0.952030 0.106 Uiso 1 1 calc GR . . . .
H9C H 0.713122 0.192478 0.772622 0.106 Uiso 1 1 calc GR . . . .
C12 C 0.5162(8) 0.4275(5) 0.0635(18) 0.185(7) Uani 1 1 d . . . . .
H12A H 0.544318 0.452009 0.185264 0.278 Uiso 1 1 calc GR . . . .
H12B H 0.458253 0.443033 -0.037823 0.278 Uiso 1 1 calc GR . . . .
H12C H 0.554201 0.424909 0.001154 0.278 Uiso 1 1 calc GR . . . .
C13 C 0.4495(9) 0.3028(4) -0.0507(14) 0.210(9) Uani 1 1 d . . . . .
H13A H 0.495645 0.281051 -0.058397 0.315 Uiso 1 1 calc GR . . . .
H13B H 0.410314 0.320190 -0.185521 0.315 Uiso 1 1 calc GR . . . .
H13C H 0.414561 0.277921 -0.013854 0.315 Uiso 1 1 calc GR . . . .
C11 C 0.4156(9) 0.3801(9) 0.219(2) 0.260(13) Uani 1 1 d . . . . .
H11A H 0.437913 0.371543 0.365127 0.389 Uiso 1 1 calc GR . . . .
H11B H 0.359372 0.360357 0.133347 0.389 Uiso 1 1 calc GR . . . .
H11C H 0.405961 0.420645 0.196424 0.389 Uiso 1 1 calc GR . . . .

loop_
_atom_site_aniso_label
_atom_site_aniso_U_11
_atom_site_aniso_U_22
_atom_site_aniso_U_33
_atom_site_aniso_U_23
_atom_site_aniso_U_13
_atom_site_aniso_U_12
Mo1 0.02853(16) 0.03201(17) 0.02374(16) -0.00257(10) 0.01230(12) -0.00058(10)
As1 0.0274(2) 0.0311(2) 0.0308(2) -0.00089(15) 0.01333(16) -0.00146(14)
S1 0.0673(7) 0.0451(6) 0.0546(7) 0.0082(5) 0.0367(6) 0.0192(5)
Si1 0.0325(6) 0.0544(7) 0.0506(7) 0.0043(6) 0.0048(5) -0.0101(5)
F1 0.107(3) 0.0507(18) 0.114(3) 0.0326(19) 0.073(3) 0.0372(19)
F2 0.115(3) 0.089(3) 0.060(2) 0.0085(19) 0.040(2) 0.014(2)
O3 0.091(3) 0.062(2) 0.0308(16) -0.0019(15) 0.0323(17) -0.019(2)
O4 0.139(4) 0.0404(19) 0.094(3) 0.020(2) 0.084(3) 0.034(2)
O6 0.069(3) 0.076(3) 0.104(4) 0.006(3) 0.055(3) 0.011(2)
F3 0.074(2) 0.100(3) 0.123(4) 0.014(3) 0.060(3) -0.004(2)
O5 0.105(3) 0.074(3) 0.058(2) -0.002(2) 0.042(2) 0.021(3)
C15 0.0292(18) 0.058(3) 0.0263(18) 0.0060(17) 0.0052(15) -0.0068(17)
O1 0.049(2) 0.156(5) 0.085(3) -0.067(3) 0.050(2) -0.041(3)
O2 0.105(4) 0.054(2) 0.084(3) -0.002(2) 0.016(3) 0.039(3)
C6 0.054(2) 0.035(2) 0.038(2) -0.0052(16) 0.0291(19) -0.0068(17)
C7 0.0349(18) 0.0364(19) 0.038(2) -0.0031(16) 0.0199(16) -0.0074(15)
C3 0.053(2) 0.034(2) 0.041(2) -0.0029(17) 0.022(2) -0.0061(18)
C14 0.0250(17) 0.047(2) 0.043(2) -0.0030(18) 0.0067(16) 0.0015(16)
C16 0.0359(19) 0.058(3) 0.0271(18) -0.0158(18) 0.0124(16) -0.0130(18)
C17 0.035(2) 0.043(2) 0.046(2) -0.0096(18) 0.0159(18) -0.0156(17)
C18 0.0290(18) 0.061(3) 0.042(2) -0.0051(19) 0.0199(17) -0.0074(18)
C8 0.069(3) 0.047(3) 0.069(3) -0.023(2) 0.050(3) -0.015(2)
C1 0.038(2) 0.071(3) 0.039(2) -0.024(2) 0.0175(18) -0.009(2)
C5 0.067(3) 0.0303(19) 0.035(2) 0.0018(16) 0.022(2) -0.0011(19)
C4 0.045(2) 0.039(2) 0.041(2) 0.0055(18) 0.0092(18) 0.0099(18)
C2 0.060(3) 0.052(3) 0.044(3) -0.006(2) 0.013(2) 0.013(2)
C19 0.072(3) 0.048(3) 0.067(3) 0.012(2) 0.043(3) 0.010(2)
C10 0.076(3) 0.055(3) 0.059(3) -0.005(2) 0.043(3) -0.026(3)
C9 0.111(5) 0.043(3) 0.046(3) 0.012(2) 0.030(3) 0.000(3)
C12 0.126(8) 0.109(8) 0.149(10) 0.051(7) -0.061(7) -0.012(6)
C13 0.251(15) 0.090(6) 0.080(6) -0.038(5) -0.075(7) 0.062(8)
C11 0.126(10) 0.43(3) 0.129(10) -0.066(14) -0.007(8) 0.153(15)

loop_
_atom_type_symbol
_atom_type_description
_atom_type_scat_dispersion_real
_atom_type_scat_dispersion_imag
_atom_type_scat_source
C C 0.0181 0.0091 'International Tables Vol C Tables 4.2.6.8 and 6.1.1.4'
H H 0.0000 0.0000 'International Tables Vol C Tables 4.2.6.8 and 6.1.1.4'
As As -0.9300 1.0051 'International Tables Vol C Tables 4.2.6.8 and 6.1.1.4'
F F 0.0727 0.0534 'International Tables Vol C Tables 4.2.6.8 and 6.1.1.4'
Mo Mo -0.0483 2.7339 'International Tables Vol C Tables 4.2.6.8 and 6.1.1.4'
O O 0.0492 0.0322 'International Tables Vol C Tables 4.2.6.8 and 6.1.1.4'
S S 0.3331 0.5567 'International Tables Vol C Tables 4.2.6.8 and 6.1.1.4'
Si Si 0.2541 0.3302 'International Tables Vol C Tables 4.2.6.8 and 6.1.1.4'

loop_
_exptl_crystal_face_index_h
_exptl_crystal_face_index_k
_exptl_crystal_face_index_l
_exptl_crystal_face_perp_dist
6 12 0 0.0347
-6 -12 0 0.0490
9 5 -4 0.0626
-8 -1 5 0.1016
9 -6 0 0.0442
-9 7 1 0.0318

loop_
_geom_angle_atom_site_label_1
_geom_angle_atom_site_label_2
_geom_angle_atom_site_label_3
_geom_angle
_geom_angle_site_symmetry_1
_geom_angle_site_symmetry_3
_geom_angle_publ_flag
C15 Mo1 As1 94.89(12) . . ?
C15 Mo1 C14 35.46(16) . . ?
C15 Mo1 C18 58.97(15) . . ?
C3 Mo1 As1 78.59(12) . . ?
C3 Mo1 C15 145.21(18) . . ?
C3 Mo1 C14 109.92(18) . . ?
C3 Mo1 C16 140.72(17) . . ?
C3 Mo1 C17 104.58(18) . . ?
C3 Mo1 C18 89.75(18) . . ?
C14 Mo1 As1 82.36(11) . . ?
C16 Mo1 As1 130.15(12) . . ?
C16 Mo1 C15 35.47(17) . . ?
C16 Mo1 C14 58.95(16) . . ?
C16 Mo1 C17 36.26(16) . . ?
C16 Mo1 C18 59.35(15) . . ?
C17 Mo1 As1 139.72(12) . . ?
C17 Mo1 C15 59.33(16) . . ?
C17 Mo1 C14 58.48(16) . . ?
C17 Mo1 C18 35.11(16) . . ?
C18 Mo1 As1 106.17(12) . . ?
C18 Mo1 C14 34.93(16) . . ?
C1 Mo1 As1 77.48(14) . . ?
C1 Mo1 C15 96.10(18) . . ?
C1 Mo1 C3 115.24(19) . . ?
C1 Mo1 C14 124.9(2) . . ?
C1 Mo1 C16 98.78(16) . . ?
C1 Mo1 C17 131.24(17) . . ?
C1 Mo1 C18 154.81(18) . . ?
C2 Mo1 As1 134.00(16) . . ?
C2 Mo1 C15 126.27(19) . . ?
C2 Mo1 C3 77.2(2) . . ?
C2 Mo1 C14 142.9(2) . . ?
C2 Mo1 C16 91.90(19) . . ?
C2 Mo1 C17 84.4(2) . . ?
C2 Mo1 C18 112.2(2) . . ?
C2 Mo1 C1 78.5(3) . . ?
C7 As1 Mo1 121.81(12) . . ?
C7 As1 C8 105.95(19) . . ?
C8 As1 Mo1 116.94(15) . . ?
C4 As1 Mo1 113.16(14) . . ?
C4 As1 C7 89.16(19) . . ?
C4 As1 C8 105.6(2) . . ?
O4 S1 O6 115.5(3) . . ?
O4 S1 O5 115.2(3) . . ?
O4 S1 C19 102.1(3) . . ?
O6 S1 C19 102.9(3) . . ?
O5 S1 O6 115.0(3) . . ?
O5 S1 C19 103.4(3) . . ?
C12 Si1 C7 110.5(3) . . ?
C12 Si1 C11 94.7(8) . . ?
C13 Si1 C7 113.6(3) . . ?
C13 Si1 C12 119.1(6) . . ?
C13 Si1 C11 107.6(8) . . ?
C11 Si1 C7 109.3(4) . . ?
C14 C15 Mo1 73.3(2) . . ?
C16 C15 Mo1 71.2(2) . . ?
C16 C15 C14 107.7(4) . . ?
C7 C6 C5 117.8(4) . . ?
C7 C6 C10 123.5(4) . . ?
C5 C6 C10 118.7(4) . . ?
Si1 C7 As1 123.6(2) . . ?
C6 C7 As1 107.4(3) . . ?
C6 C7 Si1 128.9(3) . . ?
O3 C3 Mo1 176.1(4) . . ?
C15 C14 Mo1 71.2(2) . . ?
C18 C14 Mo1 72.3(2) . . ?
C18 C14 C15 108.4(4) . . ?
C15 C16 Mo1 73.4(2) . . ?
C15 C16 C17 107.6(4) . . ?
C17 C16 Mo1 72.1(2) . . ?
C16 C17 Mo1 71.6(2) . . ?
C18 C17 Mo1 74.1(2) . . ?
C18 C17 C16 108.4(4) . . ?
C14 C18 Mo1 72.8(2) . . ?
C17 C18 Mo1 70.8(2) . . ?
C17 C18 C14 107.9(4) . . ?
O1 C1 Mo1 176.7(4) . . ?
C6 C5 C9 120.9(5) . . ?
C4 C5 C6 116.0(4) . . ?
C4 C5 C9 123.0(5) . . ?
C5 C4 As1 109.6(3) . . ?
O2 C2 Mo1 178.9(6) . . ?
F1 C19 S1 112.2(5) . . ?
F1 C19 F3 106.6(5) . . ?
F2 C19 S1 111.3(4) . . ?
F2 C19 F1 107.2(5) . . ?
F2 C19 F3 108.4(5) . . ?
F3 C19 S1 110.8(4) . . ?

loop_
_geom_bond_atom_site_label_1
_geom_bond_atom_site_label_2
_geom_bond_distance
_geom_bond_site_symmetry_2
_geom_bond_publ_flag
Mo1 As1 2.6017(5) . ?
Mo1 C15 2.319(4) . ?
Mo1 C3 2.010(5) . ?
Mo1 C14 2.347(4) . ?
Mo1 C16 2.291(4) . ?
Mo1 C17 2.298(4) . ?
Mo1 C18 2.340(4) . ?
Mo1 C1 2.010(5) . ?
Mo1 C2 2.003(5) . ?
As1 C7 1.932(4) . ?
As1 C8 1.945(4) . ?
As1 C4 1.910(4) . ?
S1 O4 1.434(4) . ?
S1 O6 1.453(5) . ?
S1 O5 1.439(4) . ?
S1 C19 1.794(6) . ?
Si1 C7 1.882(4) . ?
Si1 C12 1.818(11) . ?
Si1 C13 1.761(8) . ?
Si1 C11 1.868(14) . ?
F1 C19 1.329(6) . ?
F2 C19 1.327(7) . ?
O3 C3 1.136(6) . ?
F3 C19 1.341(7) . ?
C15 C14 1.421(6) . ?
C15 C16 1.404(7) . ?
O1 C1 1.135(6) . ?
O2 C2 1.136(6) . ?
C6 C7 1.342(6) . ?
C6 C5 1.489(7) . ?
C6 C10 1.512(6) . ?
C14 C18 1.407(7) . ?
C16 C17 1.428(6) . ?
C17 C18 1.400(6) . ?
C5 C4 1.326(7) . ?
C5 C9 1.511(6) . ?

loop_
_exptl_oxdiff_crystal_face_indexfrac_h
_exptl_oxdiff_crystal_face_indexfrac_k
_exptl_oxdiff_crystal_face_indexfrac_l
_exptl_oxdiff_crystal_face_x
_exptl_oxdiff_crystal_face_y
_exptl_oxdiff_crystal_face_z
5.9276 11.5708 0.2018 -0.6202 0.5855 -0.5221
-5.6463 -11.6102 -0.3870 0.6046 -0.5706 0.5557
8.9786 4.7137 -3.9357 -0.6367 0.6046 0.4787
-7.8764 -0.8189 4.5503 0.4802 -0.4573 -0.7485
8.5377 -6.3047 0.1367 -0.8783 -0.4780 -0.0090
-8.9130 7.4590 0.5724 0.8661 0.4719 -0.1649
